data_7019988
loop_
_publ_author_name
'Tan, Bin'
'Xie, Zai-Lai'
'Feng, Mei-Ling'
'Hu, Bing'
'Wu, Zhao-Feng'
'Huang, Xiao-Ying'

_publ_section_title
;
 Ionothermal syntheses, crystal structures and properties of
 three-dimensional rare earth metal-organic frameworks with
 1,4-naphthalenedicarboxylic acid.
;
_journal_issue 35
_journal_name_full 'Dalton transactions (Cambridge, England : 2003)'
_journal_page_first 10576
_journal_page_last 10584
_journal_paper_doi 10.1039/c2dt30944k
_journal_volume 41
_journal_year 2012
_chemical_formula_moiety 'C36 H18 Cl O12 La2, C10 H19 N2'
_chemical_formula_sum 'C46 H37 Cl La2 N2 O12'
_chemical_formula_weight 1123.05
_space_group_IT_number 14
_symmetry_cell_setting monoclinic
_symmetry_space_group_name_Hall '-P 2ybc'
_symmetry_space_group_name_H-M 'P 1 21/c 1'
_atom_sites_solution_hydrogens geom
_atom_sites_solution_primary direct
_atom_sites_solution_secondary difmap
_audit_creation_method SHELXL-97
_cell_angle_alpha 90.00
_cell_angle_beta 96.2061(13)
_cell_angle_gamma 90.00
_cell_formula_units_Z 4
_cell_length_a 18.0824(2)
_cell_length_b 14.75579(17)
_cell_length_c 16.3179(2)
_cell_measurement_reflns_used 11442
_cell_measurement_temperature 293(2)
_cell_measurement_theta_max 28.8278
_cell_measurement_theta_min 2.2477
_cell_volume 4328.43(9)
_computing_cell_refinement
;
CrysAlisPro, Oxford Diffraction Ltd.,
Version 1.171.33.66
;
_computing_data_collection
;
CrysAlisPro, Oxford Diffraction Ltd.,
Version 1.171.33.66
;
_computing_data_reduction
;
CrysAlisPro, Oxford Diffraction Ltd.,
Version 1.171.33.66
;
_computing_molecular_graphics 'DIAMOND. Version 3.0. Crystal Impact'
_computing_publication_material 'Windows Word 2003'
_computing_structure_refinement 'SHELXL-97 (Sheldrick, 1997)'
_computing_structure_solution 'SHELXS-97 (Sheldrick, 1990)'
_diffrn_ambient_temperature 293(2)
_diffrn_detector_area_resol_mean 16.2083
_diffrn_measured_fraction_theta_full 0.995
_diffrn_measured_fraction_theta_max 0.995
_diffrn_measurement_device_type 'Xcalibur, Eos'
_diffrn_measurement_method '\w scans'
_diffrn_radiation_monochromator graphite
_diffrn_radiation_source 'fine-focus sealed tube'
_diffrn_radiation_type MoK\a
_diffrn_radiation_wavelength 0.71073
_diffrn_reflns_av_R_equivalents 0.0191
_diffrn_reflns_av_sigmaI/netI 0.0323
_diffrn_reflns_limit_h_max 15
_diffrn_reflns_limit_h_min -22
_diffrn_reflns_limit_k_max 18
_diffrn_reflns_limit_k_min -18
_diffrn_reflns_limit_l_max 20
_diffrn_reflns_limit_l_min -15
_diffrn_reflns_number 19860
_diffrn_reflns_theta_full 26.55
_diffrn_reflns_theta_max 26.55
_diffrn_reflns_theta_min 2.65
_exptl_absorpt_coefficient_mu 2.076
_exptl_absorpt_correction_T_max 1.00000
_exptl_absorpt_correction_T_min 0.89433
_exptl_absorpt_correction_type multi-scan
_exptl_absorpt_process_details
;
CrysAlisPro, Oxford Diffraction Ltd.,
Version 1.171.33.66 (release 28-04-2010 CrysAlis171 .NET)
(compiled Apr 28 2010,14:27:37)
Empirical absorption correction using spherical harmonics,
implemented in SCALE3 ABSPACK scaling algorithm.
;
_exptl_crystal_colour colourless
_exptl_crystal_density_diffrn 1.723
_exptl_crystal_density_method 'not measured'
_exptl_crystal_description block
_exptl_crystal_F_000 2216
_exptl_crystal_size_max 0.24
_exptl_crystal_size_mid 0.22
_exptl_crystal_size_min 0.20
_refine_diff_density_max 0.929
_refine_diff_density_min -0.737
_refine_diff_density_rms 0.084
_refine_ls_extinction_method none
_refine_ls_goodness_of_fit_ref 1.009
_refine_ls_hydrogen_treatment constr
_refine_ls_matrix_type full
_refine_ls_number_parameters 607
_refine_ls_number_reflns 8989
_refine_ls_number_restraints 391
_refine_ls_restrained_S_all 1.081
_refine_ls_R_factor_all 0.0351
_refine_ls_R_factor_gt 0.0241
_refine_ls_shift/su_max 0.007
_refine_ls_shift/su_mean 0.000
_refine_ls_structure_factor_coef Fsqd
_refine_ls_weighting_details 'calc w=1/[\s^2^(Fo^2^)+(0.0300P)^2^+0.5000P] where P=(Fo^2^+2Fc^2^)/3'
_refine_ls_weighting_scheme calc
_refine_ls_wR_factor_gt 0.0581
_refine_ls_wR_factor_ref 0.0597
_reflns_number_gt 6939
_reflns_number_total 8989
_reflns_threshold_expression >2sigma(I)
_cod_data_source_file c2dt30944k.txt
_cod_data_source_block compound-1
_cod_original_sg_symbol_H-M 'P 21/c'
_cod_database_code 7019988

loop_
_symmetry_equiv_pos_as_xyz
'x, y, z'
'-x, y+1/2, -z+1/2'
'-x, -y, -z'
'x, -y-1/2, z-1/2'

loop_
_atom_site_label
_atom_site_type_symbol
_atom_site_fract_x
_atom_site_fract_y
_atom_site_fract_z
_atom_site_U_iso_or_equiv
_atom_site_adp_type
_atom_site_occupancy
_atom_site_symmetry_multiplicity
_atom_site_calc_flag
_atom_site_refinement_flags
_atom_site_disorder_assembly
_atom_site_disorder_group
La1 La 0.378838(9) 0.025318(10) -0.005352(10) 0.01585(5) Uani 1 1 d . . .
La2 La 0.115031(9) 0.014143(11) -0.000741(10) 0.01589(5) Uani 1 1 d . . .
Cl1 Cl 0.25217(4) -0.09004(5) 0.02433(6) 0.0337(2) Uani 1 1 d . . .
O1 O 0.44780(13) 0.13339(16) -0.08086(17) 0.0418(7) Uani 1 1 d . . .
O2 O 0.57030(13) 0.11322(15) -0.06261(17) 0.0426(7) Uani 1 1 d . . .
O3 O 0.31770(13) 0.13733(17) 0.07618(17) 0.0468(7) Uani 1 1 d . . .
O5 O 0.48169(15) 0.43149(17) -0.40321(16) 0.0518(8) Uani 1 1 d . . .
O4 O 0.19758(13) 0.14042(15) 0.03068(16) 0.0381(6) Uani 1 1 d . . .
O6 O 0.60354(15) 0.42808(18) -0.37698(16) 0.0513(7) Uani 1 1 d . . .
O7 O 0.28163(12) 0.43156(16) 0.38925(14) 0.0382(6) Uani 1 1 d . . .
O8 O 0.15934(12) 0.44684(15) 0.36510(13) 0.0316(5) Uani 1 1 d . . .
O9 O 0.06178(14) 0.10471(16) 0.10817(16) 0.0435(7) Uani 1 1 d . . .
O10 O -0.06244(13) 0.10751(16) 0.08897(16) 0.0444(7) Uani 1 1 d . . .
O11 O 0.00262(13) 0.41673(15) 0.43167(15) 0.0351(6) Uani 1 1 d . . .
O12 O -0.11360(13) 0.41230(18) 0.37657(17) 0.0507(8) Uani 1 1 d . . .
C1 C 0.51267(18) 0.1520(2) -0.0946(2) 0.0288(8) Uani 1 1 d . . .
C2 C 0.52136(17) 0.2244(2) -0.1583(2) 0.0256(7) Uani 1 1 d . . .
C3 C 0.47261(18) 0.2232(2) -0.2282(2) 0.0347(9) Uani 1 1 d . . .
H3A H 0.4350 0.1799 -0.2338 0.042 Uiso 1 1 calc R . .
C4 C 0.47814(19) 0.2860(2) -0.2918(2) 0.0347(9) Uani 1 1 d . . .
H4A H 0.4438 0.2843 -0.3386 0.042 Uiso 1 1 calc R . .
C5 C 0.53323(18) 0.3496(2) -0.2861(2) 0.0277(8) Uani 1 1 d . . .
C6 C 0.58374(17) 0.3563(2) -0.2124(2) 0.0243(7) Uani 1 1 d . . .
C7 C 0.57830(17) 0.2918(2) -0.1479(2) 0.0248(7) Uani 1 1 d . . .
C8 C 0.62894(19) 0.2986(2) -0.0758(2) 0.0354(9) Uani 1 1 d . . .
H8A H 0.6271 0.2560 -0.0341 0.042 Uiso 1 1 calc R . .
C9 C 0.6801(2) 0.3659(3) -0.0664(2) 0.0450(10) Uani 1 1 d . . .
H9A H 0.7129 0.3690 -0.0185 0.054 Uiso 1 1 calc R . .
C10 C 0.6839(2) 0.4306(3) -0.1282(2) 0.0432(10) Uani 1 1 d . . .
H10A H 0.7186 0.4772 -0.1205 0.052 Uiso 1 1 calc R . .
C11 C 0.63765(19) 0.4262(2) -0.1991(2) 0.0334(8) Uani 1 1 d . . .
H11A H 0.6413 0.4697 -0.2398 0.040 Uiso 1 1 calc R . .
C12 C 0.5397(2) 0.4080(2) -0.3600(2) 0.0350(9) Uani 1 1 d . . .
C13 C 0.25316(19) 0.1681(2) 0.0772(2) 0.0307(8) Uani 1 1 d . . .
C14 C 0.24180(18) 0.2395(2) 0.1398(2) 0.0278(8) Uani 1 1 d . . .
C15 C 0.28540(19) 0.2339(2) 0.2136(2) 0.0394(9) Uani 1 1 d . . .
H15A H 0.3217 0.1891 0.2204 0.047 Uiso 1 1 calc R . .
C16 C 0.27769(19) 0.2925(2) 0.2787(2) 0.0371(9) Uani 1 1 d . . .
H16A H 0.3093 0.2869 0.3273 0.045 Uiso 1 1 calc R . .
C17 C 0.22391(16) 0.3587(2) 0.2722(2) 0.0237(7) Uani 1 1 d . . .
C18 C 0.17720(16) 0.36899(19) 0.19663(19) 0.0213(7) Uani 1 1 d . . .
C19 C 0.18696(17) 0.3099(2) 0.1282(2) 0.0235(7) Uani 1 1 d . . .
C20 C 0.1438(2) 0.3255(2) 0.0527(2) 0.0345(8) Uani 1 1 d . . .
H20A H 0.1503 0.2884 0.0079 0.041 Uiso 1 1 calc R . .
C21 C 0.0926(2) 0.3938(2) 0.0436(2) 0.0398(9) Uani 1 1 d . . .
H21A H 0.0650 0.4031 -0.0072 0.048 Uiso 1 1 calc R . .
C22 C 0.0817(2) 0.4489(2) 0.1095(2) 0.0413(9) Uani 1 1 d . . .
H22A H 0.0461 0.4945 0.1027 0.050 Uiso 1 1 calc R . .
C23 C 0.12211(17) 0.4380(2) 0.1845(2) 0.0258(7) Uani 1 1 d . . .
H23A H 0.1135 0.4759 0.2280 0.031 Uiso 1 1 calc R . .
C24 C 0.22094(17) 0.4171(2) 0.34731(19) 0.0242(7) Uani 1 1 d . . .
C25 C 0.0000(2) 0.1365(2) 0.1202(2) 0.0338(8) Uani 1 1 d . . .
C26 C -0.00241(18) 0.2143(2) 0.1792(2) 0.0293(8) Uani 1 1 d . . .
C27 C 0.0357(2) 0.2077(2) 0.2560(2) 0.0395(9) Uani 1 1 d . . .
H27A H 0.0694 0.1606 0.2674 0.047 Uiso 1 1 calc R . .
C28 C 0.0248(2) 0.2707(2) 0.3181(2) 0.0378(9) Uani 1 1 d . . .
H28A H 0.0518 0.2653 0.3697 0.045 Uiso 1 1 calc R . .
C29 C -0.02497(18) 0.3400(2) 0.3033(2) 0.0293(8) Uani 1 1 d . . .
C30 C -0.06068(18) 0.3556(2) 0.2212(2) 0.0297(8) Uani 1 1 d . . .
C31 C -0.04955(18) 0.2910(2) 0.1591(2) 0.0301(8) Uani 1 1 d . . .
C32 C -0.0830(2) 0.3069(3) 0.0776(2) 0.0422(10) Uani 1 1 d . . .
H32A H -0.0775 0.2649 0.0362 0.051 Uiso 1 1 calc R . .
C33 C -0.1229(3) 0.3833(3) 0.0604(3) 0.0593(12) Uani 1 1 d . . .
H33A H -0.1440 0.3935 0.0067 0.071 Uiso 1 1 calc R . .
C34 C -0.1330(2) 0.4465(3) 0.1203(3) 0.0614(13) Uani 1 1 d . . .
H34A H -0.1599 0.4989 0.1061 0.074 Uiso 1 1 calc R . .
C35 C -0.1042(2) 0.4333(2) 0.2001(3) 0.0431(10) Uani 1 1 d . . .
H35A H -0.1132 0.4753 0.2404 0.052 Uiso 1 1 calc R . .
C36 C -0.04619(19) 0.3939(2) 0.3743(2) 0.0331(8) Uani 1 1 d . . .
N1A N 0.2373(4) -0.2640(4) 0.2755(4) 0.0558(12) Uani 0.675(4) 1 d PDU A 1
N2A N 0.3115(5) -0.1512(5) 0.2701(4) 0.0702(14) Uani 0.675(4) 1 d PDU A 1
C37A C 0.2776(5) -0.2698(5) 0.3468(4) 0.0645(16) Uani 0.675(4) 1 d PDU A 1
H37A H 0.2752 -0.3113 0.3893 0.077 Uiso 0.675(4) 1 calc PR A 1
C38A C 0.3293(5) -0.1899(5) 0.3408(4) 0.0694(16) Uani 0.675(4) 1 d PDU A 1
H38A H 0.3670 -0.1719 0.3807 0.083 Uiso 0.675(4) 1 calc PR A 1
C39A C 0.2538(8) -0.1987(8) 0.2299(5) 0.0557(16) Uani 0.675(4) 1 d PDU A 1
H39A H 0.2303 -0.1855 0.1777 0.067 Uiso 0.675(4) 1 calc PR A 1
C40A C 0.1798(4) -0.3348(4) 0.2517(6) 0.080(2) Uani 0.675(4) 1 d PDU A 1
H40A H 0.1375 -0.3073 0.2208 0.120 Uiso 0.675(4) 1 calc PR A 1
H40B H 0.1648 -0.3626 0.3004 0.120 Uiso 0.675(4) 1 calc PR A 1
H40C H 0.2003 -0.3801 0.2184 0.120 Uiso 0.675(4) 1 calc PR A 1
C41A C 0.3423(6) -0.0701(6) 0.2338(6) 0.1050(19) Uani 0.675(4) 1 d PDU A 1
H41A H 0.3740 -0.0883 0.1924 0.126 Uiso 0.675(4) 1 calc PR A 1
H41B H 0.3020 -0.0337 0.2070 0.126 Uiso 0.675(4) 1 calc PR A 1
C43A C 0.3275(6) 0.0293(6) 0.3510(7) 0.151(2) Uani 0.675(4) 1 d PDU A 1
H43A H 0.2870 0.0585 0.3171 0.181 Uiso 0.675(4) 1 calc PR A 1
H43B H 0.3075 -0.0145 0.3871 0.181 Uiso 0.675(4) 1 calc PR A 1
C42A C 0.3853(6) -0.0160(6) 0.2967(6) 0.136(2) Uani 0.675(4) 1 d PDU A 1
H42A H 0.4133 0.0304 0.2712 0.163 Uiso 0.675(4) 1 calc PR A 1
H42B H 0.4200 -0.0540 0.3307 0.163 Uiso 0.675(4) 1 calc PR A 1
C44A C 0.3771(8) 0.0971(7) 0.3988(6) 0.173(2) Uani 0.675(4) 1 d PDU A 1
H44A H 0.4120 0.1172 0.3614 0.208 Uiso 0.675(4) 1 calc PR A 1
H44B H 0.3456 0.1488 0.4070 0.208 Uiso 0.675(4) 1 calc PR A 1
C45A C 0.4226(8) 0.0820(8) 0.4801(7) 0.193(3) Uani 0.675(4) 1 d PDU A 1
H45A H 0.4204 0.0184 0.4947 0.232 Uiso 0.675(4) 1 calc PR A 1
H45D H 0.4741 0.0968 0.4748 0.232 Uiso 0.675(4) 1 calc PR A 1
C46A C 0.3972(9) 0.1363(9) 0.5459(7) 0.212(4) Uani 0.675(4) 1 d PDU A 1
H46A H 0.4260 0.1217 0.5971 0.318 Uiso 0.675(4) 1 calc PR A 1
H46B H 0.3457 0.1236 0.5502 0.318 Uiso 0.675(4) 1 calc PR A 1
H46C H 0.4031 0.1994 0.5339 0.318 Uiso 0.675(4) 1 calc PR A 1
N2B N 0.3020(10) -0.1800(10) 0.2824(9) 0.0702(14) Uani 0.325(4) 1 d PDU A 2
N1B N 0.2116(7) -0.2771(8) 0.2334(7) 0.0558(12) Uani 0.325(4) 1 d PDU A 2
C40B C 0.1549(8) -0.3208(10) 0.1769(9) 0.080(2) Uani 0.325(4) 1 d PDU A 2
H40D H 0.1636 -0.3073 0.1212 0.120 Uiso 0.325(4) 1 calc PR A 2
H40E H 0.1068 -0.2987 0.1869 0.120 Uiso 0.325(4) 1 calc PR A 2
H40F H 0.1570 -0.3851 0.1854 0.120 Uiso 0.325(4) 1 calc PR A 2
C37B C 0.2311(9) -0.2975(10) 0.3099(8) 0.0645(16) Uani 0.325(4) 1 d PDU A 2
H37B H 0.2082 -0.3400 0.3409 0.077 Uiso 0.325(4) 1 calc PR A 2
C38B C 0.2981(10) -0.2393(11) 0.3401(9) 0.0694(16) Uani 0.325(4) 1 d PDU A 2
H38B H 0.3292 -0.2451 0.3890 0.083 Uiso 0.325(4) 1 calc PR A 2
C41B C 0.3486(10) -0.0976(10) 0.2665(12) 0.1050(19) Uani 0.325(4) 1 d PDU A 2
H41C H 0.3739 -0.1120 0.2187 0.126 Uiso 0.325(4) 1 calc PR A 2
H41D H 0.3868 -0.0934 0.3129 0.126 Uiso 0.325(4) 1 calc PR A 2
C42B C 0.3168(12) -0.0002(11) 0.2520(12) 0.136(2) Uani 0.325(4) 1 d PDU A 2
H42C H 0.3181 0.0216 0.1962 0.163 Uiso 0.325(4) 1 calc PR A 2
H42D H 0.2677 0.0078 0.2698 0.163 Uiso 0.325(4) 1 calc PR A 2
C39B C 0.2522(16) -0.2089(17) 0.2179(12) 0.0557(16) Uani 0.325(4) 1 d PDU A 2
H39B H 0.2482 -0.1809 0.1666 0.067 Uiso 0.325(4) 1 calc PR A 2
C44B C 0.3786(16) 0.0370(13) 0.4054(11) 0.173(2) Uani 0.325(4) 1 d PDU A 2
H44C H 0.4293 0.0234 0.4278 0.208 Uiso 0.325(4) 1 calc PR A 2
H44D H 0.3497 -0.0163 0.4160 0.208 Uiso 0.325(4) 1 calc PR A 2
C43B C 0.3807(13) 0.0372(15) 0.3141(12) 0.151(2) Uani 0.325(4) 1 d PDU A 2
H43C H 0.4253 0.0043 0.3038 0.181 Uiso 0.325(4) 1 calc PR A 2
H43D H 0.3884 0.0996 0.2985 0.181 Uiso 0.325(4) 1 calc PR A 2
C45B C 0.3521(13) 0.1117(18) 0.4647(16) 0.193(3) Uani 0.325(4) 1 d PDU A 2
H45B H 0.3242 0.1589 0.4336 0.232 Uiso 0.325(4) 1 calc PR A 2
H45C H 0.3210 0.0854 0.5034 0.232 Uiso 0.325(4) 1 calc PR A 2
C46B C 0.4256(17) 0.150(2) 0.5107(17) 0.212(4) Uani 0.325(4) 1 d PDU A 2
H46G H 0.4142 0.2010 0.5442 0.318 Uiso 0.325(4) 1 calc PR A 2
H46D H 0.4578 0.1699 0.4711 0.318 Uiso 0.325(4) 1 calc PR A 2
H46E H 0.4499 0.1041 0.5452 0.318 Uiso 0.325(4) 1 calc PR A 2

loop_
_atom_site_aniso_label
_atom_site_aniso_U_11
_atom_site_aniso_U_22
_atom_site_aniso_U_33
_atom_site_aniso_U_23
_atom_site_aniso_U_13
_atom_site_aniso_U_12
La1 0.01587(9) 0.01791(9) 0.01410(9) 0.00020(7) 0.00314(7) 0.00092(7)
La2 0.01533(9) 0.01773(9) 0.01505(9) -0.00046(7) 0.00365(7) -0.00175(7)
Cl1 0.0204(4) 0.0307(4) 0.0513(6) 0.0142(4) 0.0101(4) 0.0033(3)
O1 0.0260(13) 0.0445(14) 0.0557(18) 0.0250(13) 0.0072(13) -0.0044(11)
O2 0.0293(14) 0.0370(14) 0.0608(19) 0.0260(13) 0.0021(13) 0.0039(11)
O3 0.0307(14) 0.0523(16) 0.0583(19) -0.0320(14) 0.0092(14) 0.0069(12)
O5 0.0512(17) 0.0534(17) 0.0454(17) 0.0224(14) -0.0186(14) -0.0006(13)
O4 0.0329(14) 0.0360(13) 0.0470(17) -0.0209(12) 0.0119(13) -0.0132(11)
O6 0.0466(17) 0.0683(19) 0.0397(16) 0.0303(14) 0.0080(14) -0.0135(14)
O7 0.0254(13) 0.0584(16) 0.0303(14) -0.0226(12) 0.0005(11) -0.0020(11)
O8 0.0273(12) 0.0470(14) 0.0214(12) -0.0092(11) 0.0070(10) 0.0072(11)
O9 0.0330(14) 0.0518(16) 0.0487(17) -0.0302(13) 0.0181(13) -0.0075(12)
O10 0.0325(14) 0.0488(15) 0.0542(18) -0.0330(13) 0.0157(13) -0.0165(12)
O11 0.0327(14) 0.0407(14) 0.0320(14) -0.0169(11) 0.0045(11) -0.0114(11)
O12 0.0234(14) 0.077(2) 0.0537(18) -0.0409(15) 0.0132(13) -0.0079(12)
C1 0.0260(18) 0.0261(17) 0.034(2) 0.0119(15) 0.0031(16) 0.0003(14)
C2 0.0203(16) 0.0244(16) 0.033(2) 0.0140(15) 0.0058(15) 0.0009(13)
C3 0.0222(18) 0.0364(19) 0.044(2) 0.0155(17) -0.0014(17) -0.0083(15)
C4 0.0247(18) 0.043(2) 0.034(2) 0.0133(17) -0.0054(16) -0.0050(15)
C5 0.0224(17) 0.0333(18) 0.0273(19) 0.0120(15) 0.0021(15) 0.0013(14)
C6 0.0196(16) 0.0261(16) 0.0278(19) 0.0080(14) 0.0048(14) 0.0013(13)
C7 0.0193(16) 0.0294(17) 0.0257(18) 0.0078(14) 0.0031(14) 0.0011(13)
C8 0.037(2) 0.043(2) 0.025(2) 0.0100(16) 0.0012(17) -0.0045(16)
C9 0.042(2) 0.059(3) 0.032(2) 0.0030(19) -0.0050(19) -0.0148(19)
C10 0.046(2) 0.045(2) 0.039(2) -0.0019(19) 0.0045(19) -0.0193(18)
C11 0.035(2) 0.0327(18) 0.033(2) 0.0077(16) 0.0058(17) -0.0077(15)
C12 0.041(2) 0.0345(19) 0.027(2) 0.0138(16) -0.0060(17) -0.0047(16)
C13 0.0312(19) 0.0266(17) 0.036(2) -0.0130(15) 0.0122(17) -0.0080(14)
C14 0.0214(17) 0.0315(18) 0.032(2) -0.0110(15) 0.0083(15) -0.0014(13)
C15 0.030(2) 0.042(2) 0.046(2) -0.0182(18) -0.0019(18) 0.0153(16)
C16 0.0286(19) 0.050(2) 0.030(2) -0.0144(18) -0.0056(16) 0.0134(16)
C17 0.0183(16) 0.0292(16) 0.0233(18) -0.0082(14) 0.0010(14) 0.0003(13)
C18 0.0161(15) 0.0263(16) 0.0221(17) -0.0019(13) 0.0048(13) -0.0058(12)
C19 0.0197(16) 0.0281(16) 0.0235(18) -0.0064(14) 0.0055(14) -0.0058(13)
C20 0.040(2) 0.039(2) 0.0233(19) -0.0067(16) 0.0013(16) -0.0041(16)
C21 0.046(2) 0.049(2) 0.023(2) -0.0024(17) -0.0053(17) 0.0043(18)
C22 0.040(2) 0.037(2) 0.047(2) 0.0050(18) 0.0023(19) 0.0123(17)
C23 0.0256(17) 0.0280(16) 0.0245(18) -0.0029(14) 0.0053(14) 0.0013(13)
C24 0.0244(17) 0.0321(17) 0.0165(16) -0.0049(14) 0.0035(14) -0.0021(13)
C25 0.036(2) 0.0342(19) 0.034(2) -0.0153(16) 0.0153(17) -0.0115(16)
C26 0.0256(18) 0.0362(19) 0.028(2) -0.0150(16) 0.0108(16) -0.0101(14)
C27 0.029(2) 0.042(2) 0.046(2) -0.0182(18) 0.0033(18) 0.0084(16)
C28 0.034(2) 0.051(2) 0.028(2) -0.0159(18) 0.0009(17) 0.0022(17)
C29 0.0235(17) 0.0371(19) 0.028(2) -0.0134(16) 0.0069(15) -0.0066(14)
C30 0.0278(18) 0.0307(17) 0.032(2) -0.0088(16) 0.0108(16) -0.0091(14)
C31 0.0266(18) 0.0347(18) 0.030(2) -0.0086(16) 0.0092(16) -0.0120(15)
C32 0.047(2) 0.053(2) 0.027(2) -0.0042(18) 0.0038(19) -0.0132(19)
C33 0.062(3) 0.074(3) 0.041(3) 0.014(2) 0.000(2) -0.008(2)
C34 0.053(3) 0.052(3) 0.079(4) 0.013(3) 0.008(3) 0.012(2)
C35 0.048(2) 0.037(2) 0.047(3) -0.0014(19) 0.016(2) 0.0023(18)
C36 0.0300(19) 0.0369(19) 0.034(2) -0.0194(16) 0.0124(17) -0.0104(15)
N1A 0.075(3) 0.043(2) 0.055(3) 0.011(2) 0.031(2) 0.0191(19)
N2A 0.107(3) 0.053(3) 0.056(3) 0.012(2) 0.030(3) -0.003(3)
C37A 0.090(4) 0.052(3) 0.054(3) 0.015(3) 0.020(3) 0.016(3)
C38A 0.101(4) 0.062(3) 0.047(3) 0.014(3) 0.017(3) 0.020(3)
C39A 0.075(3) 0.048(3) 0.046(3) 0.004(3) 0.017(3) 0.004(2)
C40A 0.074(4) 0.054(4) 0.121(6) -0.007(4) 0.047(5) 0.011(3)
C41A 0.163(4) 0.069(4) 0.090(4) 0.021(3) 0.044(4) -0.038(3)
C43A 0.243(5) 0.095(4) 0.128(4) 0.013(4) 0.080(4) -0.027(4)
C42A 0.212(5) 0.086(4) 0.119(4) 0.009(4) 0.059(4) -0.026(4)
C44A 0.276(5) 0.114(4) 0.139(5) 0.025(4) 0.064(5) -0.031(5)
C45A 0.296(6) 0.129(5) 0.165(6) 0.023(5) 0.069(5) -0.027(5)
C46A 0.348(10) 0.124(7) 0.186(9) -0.023(8) 0.132(9) -0.013(8)
N2B 0.107(3) 0.053(3) 0.056(3) 0.012(2) 0.030(3) -0.003(3)
N1B 0.075(3) 0.043(2) 0.055(3) 0.011(2) 0.031(2) 0.0191(19)
C40B 0.074(4) 0.054(4) 0.121(6) -0.007(4) 0.047(5) 0.011(3)
C37B 0.090(4) 0.052(3) 0.054(3) 0.015(3) 0.020(3) 0.016(3)
C38B 0.101(4) 0.062(3) 0.047(3) 0.014(3) 0.017(3) 0.020(3)
C41B 0.163(4) 0.069(4) 0.090(4) 0.021(3) 0.044(4) -0.038(3)
C42B 0.212(5) 0.086(4) 0.119(4) 0.009(4) 0.059(4) -0.026(4)
C39B 0.075(3) 0.048(3) 0.046(3) 0.004(3) 0.017(3) 0.004(2)
C44B 0.276(5) 0.114(4) 0.139(5) 0.025(4) 0.064(5) -0.031(5)
C43B 0.243(5) 0.095(4) 0.128(4) 0.013(4) 0.080(4) -0.027(4)
C45B 0.296(6) 0.129(5) 0.165(6) 0.023(5) 0.069(5) -0.027(5)
C46B 0.348(10) 0.124(7) 0.186(9) -0.023(8) 0.132(9) -0.013(8)

loop_
_atom_type_symbol
_atom_type_description
_atom_type_scat_dispersion_real
_atom_type_scat_dispersion_imag
_atom_type_scat_source
C C 0.0033 0.0016 'International Tables Vol C Tables 4.2.6.8 and 6.1.1.4'
H H 0.0000 0.0000 'International Tables Vol C Tables 4.2.6.8 and 6.1.1.4'
N N 0.0061 0.0033 'International Tables Vol C Tables 4.2.6.8 and 6.1.1.4'
O O 0.0106 0.0060 'International Tables Vol C Tables 4.2.6.8 and 6.1.1.4'
Cl Cl 0.1484 0.1585 'International Tables Vol C Tables 4.2.6.8 and 6.1.1.4'
La La -0.2871 2.4523 'International Tables Vol C Tables 4.2.6.8 and 6.1.1.4'

loop_
_geom_angle_atom_site_label_1
_geom_angle_atom_site_label_2
_geom_angle_atom_site_label_3
_geom_angle
_geom_angle_site_symmetry_1
_geom_angle_site_symmetry_3
O7 La1 O1 80.79(8) 4_565 .
O7 La1 O5 149.44(9) 4_565 4_566
O1 La1 O5 77.36(9) . 4_566
O7 La1 O6 75.00(9) 4_565 2_644
O1 La1 O6 82.52(9) . 2_644
O5 La1 O6 122.30(9) 4_566 2_644
O7 La1 O2 138.69(9) 4_565 3_655
O1 La1 O2 125.82(8) . 3_655
O5 La1 O2 71.88(9) 4_566 3_655
O6 La1 O2 77.99(9) 2_644 3_655
O7 La1 O3 82.68(9) 4_565 .
O1 La1 O3 96.79(9) . .
O5 La1 O3 79.00(8) 4_566 .
O6 La1 O3 157.51(9) 2_644 .
O2 La1 O3 118.92(9) 3_655 .
O7 La1 Cl1 75.45(6) 4_565 .
O1 La1 Cl1 155.94(6) . .
O5 La1 Cl1 126.05(7) 4_566 .
O6 La1 Cl1 87.68(7) 2_644 .
O2 La1 Cl1 72.76(6) 3_655 .
O3 La1 Cl1 84.03(6) . .
O4 La2 O10 153.10(8) . 3
O4 La2 O11 103.93(8) . 4_565
O10 La2 O11 77.67(9) 3 4_565
O4 La2 O8 75.89(8) . 4_565
O10 La2 O8 77.96(8) 3 4_565
O11 La2 O8 80.56(7) 4_565 4_565
O4 La2 O9 73.28(8) . .
O10 La2 O9 131.34(8) 3 .
O11 La2 O9 74.36(8) 4_565 .
O8 La2 O9 133.64(8) 4_565 .
O4 La2 O12 110.46(9) . 2_545
O10 La2 O12 89.91(9) 3 2_545
O11 La2 O12 122.24(8) 4_565 2_545
O8 La2 O12 151.54(8) 4_565 2_545
O9 La2 O12 73.11(9) . 2_545
O4 La2 O11 140.00(8) . 2_545
O10 La2 O11 66.85(8) 3 2_545
O11 La2 O11 76.78(7) 4_565 2_545
O8 La2 O11 141.30(7) 4_565 2_545
O9 La2 O11 68.45(7) . 2_545
O12 La2 O11 47.19(7) 2_545 2_545
O4 La2 Cl1 83.09(6) . .
O10 La2 Cl1 88.05(6) 3 .
O11 La2 Cl1 160.80(6) 4_565 .
O8 La2 Cl1 83.97(5) 4_565 .
O9 La2 Cl1 124.82(7) . .
O12 La2 Cl1 69.82(6) 2_545 .
O11 La2 Cl1 109.51(4) 2_545 .
O4 La2 C36 126.05(9) . 2_545
O10 La2 C36 79.11(10) 3 2_545
O11 La2 C36 99.61(8) 4_565 2_545
O8 La2 C36 156.47(9) 4_565 2_545
O9 La2 C36 67.50(9) . 2_545
O12 La2 C36 23.19(8) 2_545 2_545
O11 La2 C36 24.09(7) 2_545 2_545
Cl1 La2 C36 90.08(6) . 2_545
O4 La2 La2 132.06(6) . 3
O10 La2 La2 66.67(6) 3 3
O11 La2 La2 42.35(5) 4_565 3
O8 La2 La2 116.41(5) 4_565 3
O9 La2 La2 65.75(5) . 3
O12 La2 La2 80.77(5) 2_545 3
O11 La2 La2 34.43(4) 2_545 3
Cl1 La2 La2 141.223(17) . 3
C36 La2 La2 57.67(6) 2_545 3
La2 Cl1 La1 109.80(3) . .
C1 O1 La1 140.9(2) . .
C1 O2 La1 145.3(2) . 3_655
C13 O3 La1 136.4(2) . .
C12 O5 La1 171.4(3) . 4_565
C13 O4 La2 144.6(2) . .
C12 O6 La1 121.0(2) . 2_654
C24 O7 La1 165.5(2) . 4_566
C24 O8 La2 131.5(2) . 4_566
C25 O9 La2 137.2(2) . .
C25 O10 La2 139.9(2) . 3
C36 O11 La2 158.9(2) . 4_566
C36 O11 La2 86.39(19) . 2
La2 O11 La2 103.22(7) 4_566 2
C36 O12 La2 104.3(2) . 2
O1 C1 O2 125.5(3) . .
O1 C1 C2 116.7(3) . .
O2 C1 C2 117.8(3) . .
C3 C2 C7 120.1(3) . .
C3 C2 C1 117.4(3) . .
C7 C2 C1 122.5(3) . .
C2 C3 C4 121.2(3) . .
C2 C3 H3A 119.4 . .
C4 C3 H3A 119.4 . .
C5 C4 C3 120.9(3) . .
C5 C4 H4A 119.6 . .
C3 C4 H4A 119.6 . .
C4 C5 C6 120.0(3) . .
C4 C5 C12 117.4(3) . .
C6 C5 C12 122.6(3) . .
C11 C6 C7 118.2(3) . .
C11 C6 C5 122.9(3) . .
C7 C6 C5 118.9(3) . .
C8 C7 C2 122.9(3) . .
C8 C7 C6 118.4(3) . .
C2 C7 C6 118.8(3) . .
C9 C8 C7 121.3(3) . .
C9 C8 H8A 119.3 . .
C7 C8 H8A 119.3 . .
C8 C9 C10 120.4(4) . .
C8 C9 H9A 119.8 . .
C10 C9 H9A 119.8 . .
C11 C10 C9 120.7(3) . .
C11 C10 H10A 119.6 . .
C9 C10 H10A 119.6 . .
C10 C11 C6 121.0(3) . .
C10 C11 H11A 119.5 . .
C6 C11 H11A 119.5 . .
O5 C12 O6 123.2(3) . .
O5 C12 C5 118.7(3) . .
O6 C12 C5 118.0(3) . .
O3 C13 O4 123.9(3) . .
O3 C13 C14 117.4(3) . .
O4 C13 C14 118.7(3) . .
C15 C14 C19 119.0(3) . .
C15 C14 C13 116.7(3) . .
C19 C14 C13 124.3(3) . .
C14 C15 C16 122.7(3) . .
C14 C15 H15A 118.7 . .
C16 C15 H15A 118.7 . .
C17 C16 C15 120.8(3) . .
C17 C16 H16A 119.6 . .
C15 C16 H16A 119.6 . .
C16 C17 C18 119.4(3) . .
C16 C17 C24 115.6(3) . .
C18 C17 C24 125.0(3) . .
C23 C18 C17 122.5(3) . .
C23 C18 C19 117.9(3) . .
C17 C18 C19 119.6(3) . .
C20 C19 C14 123.1(3) . .
C20 C19 C18 118.5(3) . .
C14 C19 C18 118.4(3) . .
C21 C20 C19 121.5(3) . .
C21 C20 H20A 119.2 . .
C19 C20 H20A 119.2 . .
C20 C21 C22 120.1(3) . .
C20 C21 H21A 119.9 . .
C22 C21 H21A 119.9 . .
C23 C22 C21 121.5(3) . .
C23 C22 H22A 119.3 . .
C21 C22 H22A 119.3 . .
C22 C23 C18 120.5(3) . .
C22 C23 H23A 119.8 . .
C18 C23 H23A 119.8 . .
O7 C24 O8 124.1(3) . .
O7 C24 C17 116.0(3) . .
O8 C24 C17 119.9(3) . .
O9 C25 O10 126.0(3) . .
O9 C25 C26 118.4(3) . .
O10 C25 C26 115.5(3) . .
C27 C26 C31 119.6(3) . .
C27 C26 C25 119.2(3) . .
C31 C26 C25 121.0(3) . .
C26 C27 C28 121.2(3) . .
C26 C27 H27A 119.4 . .
C28 C27 H27A 119.4 . .
C29 C28 C27 120.6(3) . .
C29 C28 H28A 119.7 . .
C27 C28 H28A 119.7 . .
C28 C29 C30 120.2(3) . .
C28 C29 C36 118.9(3) . .
C30 C29 C36 120.7(3) . .
C35 C30 C31 119.2(3) . .
C35 C30 C29 122.6(3) . .
C31 C30 C29 118.2(3) . .
C32 C31 C30 118.6(3) . .
C32 C31 C26 121.8(3) . .
C30 C31 C26 119.5(3) . .
C33 C32 C31 119.7(4) . .
C33 C32 H32A 120.1 . .
C31 C32 H32A 120.1 . .
C32 C33 C34 121.8(4) . .
C32 C33 H33A 119.1 . .
C34 C33 H33A 119.1 . .
C35 C34 C33 121.0(4) . .
C35 C34 H34A 119.5 . .
C33 C34 H34A 119.5 . .
C34 C35 C30 119.6(4) . .
C34 C35 H35A 120.2 . .
C30 C35 H35A 120.2 . .
O12 C36 O11 121.6(3) . .
O12 C36 C29 118.2(3) . .
O11 C36 C29 120.1(3) . .
O12 C36 La2 52.49(16) . 2
O11 C36 La2 69.52(18) . 2
C29 C36 La2 169.8(3) . 2
C39A N1A C37A 115.2(7) . .
C39A N1A C40A 125.2(7) . .
C37A N1A C40A 119.5(6) . .
C38A N2A C39A 107.7(6) . .
C38A N2A C41A 130.4(7) . .
C39A N2A C41A 121.9(6) . .
N1A C37A C38A 100.5(6) . .
N1A C37A H37A 129.8 . .
C38A C37A H37A 129.8 . .
N2A C38A C37A 107.8(7) . .
N2A C38A H38A 126.1 . .
C37A C38A H38A 126.1 . .
N1A C39A N2A 108.9(6) . .
N1A C39A H39A 125.6 . .
N2A C39A H39A 125.6 . .
C42A C41A N2A 111.1(8) . .
C42A C41A H41A 109.4 . .
N2A C41A H41A 109.4 . .
C42A C41A H41B 109.4 . .
N2A C41A H41B 109.4 . .
H41A C41A H41B 108.0 . .
C44A C43A C42A 100.2(8) . .
C44A C43A H43A 111.7 . .
C42A C43A H43A 111.7 . .
C44A C43A H43B 111.7 . .
C42A C43A H43B 111.7 . .
H43A C43A H43B 109.5 . .
C41A C42A C43A 106.8(9) . .
C41A C42A H42A 110.4 . .
C43A C42A H42A 110.4 . .
C41A C42A H42B 110.4 . .
C43A C42A H42B 110.4 . .
H42A C42A H42B 108.6 . .
C45A C44A C43A 126.8(10) . .
C45A C44A H44A 105.6 . .
C43A C44A H44A 105.6 . .
C45A C44A H44B 105.6 . .
C43A C44A H44B 105.6 . .
H44A C44A H44B 106.1 . .
C46A C45A C44A 112.6(10) . .
C46A C45A H45A 109.1 . .
C44A C45A H45A 109.1 . .
C46A C45A H45D 109.1 . .
C44A C45A H45D 109.1 . .
H45A C45A H45D 107.8 . .
C45A C46A H46A 109.5 . .
C45A C46A H46B 109.5 . .
H46A C46A H46B 109.5 . .
C45A C46A H46C 109.5 . .
H46A C46A H46C 109.5 . .
H46B C46A H46C 109.5 . .
C38B N2B C39B 105.3(9) . .
C38B N2B C41B 137.9(13) . .
C39B N2B C41B 116.5(9) . .
C39B N1B C37B 105.6(13) . .
C39B N1B C40B 126.9(12) . .
C37B N1B C40B 127.5(10) . .
N1B C40B H40D 109.5 . .
N1B C40B H40E 109.5 . .
H40D C40B H40E 109.5 . .
N1B C40B H40F 109.5 . .
H40D C40B H40F 109.5 . .
H40E C40B H40F 109.5 . .
N1B C37B C38B 107.8(12) . .
N1B C37B H37B 126.1 . .
C38B C37B H37B 126.1 . .
N2B C38B C37B 104.5(11) . .
N2B C38B H38B 127.7 . .
C37B C38B H38B 127.7 . .
N2B C41B C42B 124.3(16) . .
N2B C41B H41C 106.3 . .
C42B C41B H41C 106.3 . .
N2B C41B H41D 106.3 . .
C42B C41B H41D 106.3 . .
H41C C41B H41D 106.4 . .
C43B C42B C41B 89.5(14) . .
C43B C42B H42C 113.7 . .
C41B C42B H42C 113.7 . .
C43B C42B H42D 113.7 . .
C41B C42B H42D 113.7 . .
H42C C42B H42D 111.0 . .
N1B C39B N2B 115.6(11) . .
N1B C39B H39B 122.2 . .
N2B C39B H39B 122.2 . .
C43B C44B C45B 130.8(17) . .
C43B C44B H44C 104.6 . .
C45B C44B H44C 104.6 . .
C43B C44B H44D 104.6 . .
C45B C44B H44D 104.6 . .
H44C C44B H44D 105.7 . .
C44B C43B C42B 123.5(15) . .
C44B C43B H43C 106.4 . .
C42B C43B H43C 106.4 . .
C44B C43B H43D 106.5 . .
C42B C43B H43D 106.5 . .
H43C C43B H43D 106.5 . .
C46B C45B C44B 104.5(10) . .
C46B C45B H45B 110.8 . .
C44B C45B H45B 110.8 . .
C46B C45B H45C 110.8 . .
C44B C45B H45C 110.8 . .
H45B C45B H45C 108.9 . .
C45B C46B H46G 109.5 . .
C45B C46B H46D 109.5 . .
H46G C46B H46D 109.5 . .
C45B C46B H46E 109.5 . .
H46G C46B H46E 109.5 . .
H46D C46B H46E 109.5 . .

loop_
_geom_bond_atom_site_label_1
_geom_bond_atom_site_label_2
_geom_bond_distance
_geom_bond_site_symmetry_2
La1 O7 2.408(2) 4_565
La1 O1 2.439(2) .
La1 O5 2.444(2) 4_566
La1 O6 2.445(2) 2_644
La1 O2 2.456(2) 3_655
La1 O3 2.458(2) .
La1 Cl1 2.9358(8) .
La2 O4 2.408(2) .
La2 O10 2.430(2) 3
La2 O11 2.430(2) 4_565
La2 O8 2.479(2) 4_565
La2 O9 2.498(2) .
La2 O12 2.525(2) 2_545
La2 O11 2.895(2) 2_545
La2 Cl1 2.9087(8) .
La2 C36 3.084(3) 2_545
La2 La2 4.1836(3) 3
O1 C1 1.248(4) .
O2 C1 1.252(4) .
O2 La1 2.456(2) 3_655
O3 C13 1.254(4) .
O5 C12 1.248(4) .
O5 La1 2.444(2) 4_565
O4 C13 1.260(4) .
O6 C12 1.251(4) .
O6 La1 2.445(2) 2_654
O7 C24 1.248(4) .
O7 La1 2.408(2) 4_566
O8 C24 1.260(4) .
O8 La2 2.479(2) 4_566
O9 C25 1.247(4) .
O10 C25 1.261(4) .
O10 La2 2.430(2) 3
O11 C36 1.261(4) .
O11 La2 2.430(2) 4_566
O11 La2 2.895(2) 2
O12 C36 1.253(4) .
O12 La2 2.525(2) 2
C1 C2 1.511(4) .
C2 C3 1.364(4) .
C2 C7 1.428(4) .
C3 C4 1.404(5) .
C3 H3A 0.9300 .
C4 C5 1.364(4) .
C4 H4A 0.9300 .
C5 C6 1.432(4) .
C5 C12 1.497(4) .
C6 C11 1.420(4) .
C6 C7 1.431(4) .
C7 C8 1.413(4) .
C8 C9 1.355(5) .
C8 H8A 0.9300 .
C9 C10 1.395(5) .
C9 H9A 0.9300 .
C10 C11 1.355(5) .
C10 H10A 0.9300 .
C11 H11A 0.9300 .
C13 C14 1.497(4) .
C14 C15 1.369(5) .
C14 C19 1.433(4) .
C15 C16 1.388(5) .
C15 H15A 0.9300 .
C16 C17 1.374(4) .
C16 H16A 0.9300 .
C17 C18 1.425(4) .
C17 C24 1.504(4) .
C18 C23 1.423(4) .
C18 C19 1.443(4) .
C19 C20 1.403(4) .
C20 C21 1.366(5) .
C20 H20A 0.9300 .
C21 C22 1.380(5) .
C21 H21A 0.9300 .
C22 C23 1.366(5) .
C22 H22A 0.9300 .
C23 H23A 0.9300 .
C25 C26 1.503(4) .
C26 C27 1.367(5) .
C26 C31 1.434(5) .
C27 C28 1.403(5) .
C27 H27A 0.9300 .
C28 C29 1.366(5) .
C28 H28A 0.9300 .
C29 C30 1.442(5) .
C29 C36 1.489(4) .
C30 C35 1.413(5) .
C30 C31 1.421(4) .
C31 C32 1.420(5) .
C32 C33 1.350(6) .
C32 H32A 0.9300 .
C33 C34 1.378(6) .
C33 H33A 0.9300 .
C34 C35 1.362(6) .
C34 H34A 0.9300 .
C35 H35A 0.9300 .
C36 La2 3.084(3) 2
N1A C39A 1.273(6) .
N1A C37A 1.306(6) .
N1A C40A 1.495(8) .
N2A C38A 1.298(6) .
N2A C39A 1.365(7) .
N2A C41A 1.471(7) .
C37A C38A 1.514(10) .
C37A H37A 0.9300 .
C38A H38A 0.9300 .
C39A H39A 0.9300 .
C40A H40A 0.9600 .
C40A H40B 0.9600 .
C40A H40C 0.9600 .
C41A C42A 1.457(8) .
C41A H41A 0.9700 .
C41A H41B 0.9700 .
C43A C44A 1.504(9) .
C43A C42A 1.589(9) .
C43A H43A 0.9700 .
C43A H43B 0.9700 .
C42A H42A 0.9700 .
C42A H42B 0.9700 .
C44A C45A 1.502(9) .
C44A H44A 0.9700 .
C44A H44B 0.9700 .
C45A C46A 1.453(9) .
C45A H45A 0.9700 .
C45A H45D 0.9700 .
C46A H46A 0.9600 .
C46A H46B 0.9600 .
C46A H46C 0.9600 .
N2B C38B 1.292(8) .
N2B C39B 1.376(10) .
N2B C41B 1.517(10) .
N1B C39B 1.288(8) .
N1B C37B 1.296(8) .
N1B C40B 1.453(11) .
C40B H40D 0.9600 .
C40B H40E 0.9600 .
C40B H40F 0.9600 .
C37B C38B 1.522(13) .
C37B H37B 0.9300 .
C38B H38B 0.9300 .
C41B C42B 1.557(10) .
C41B H41C 0.9700 .
C41B H41D 0.9700 .
C42B C43B 1.554(10) .
C42B H42C 0.9700 .
C42B H42D 0.9700 .
C39B H39B 0.9300 .
C44B C43B 1.494(10) .
C44B C45B 1.576(10) .
C44B H44C 0.9700 .
C44B H44D 0.9700 .
C43B H43C 0.9700 .
C43B H43D 0.9700 .
C45B C46B 1.562(11) .
C45B H45B 0.9700 .
C45B H45C 0.9700 .
C46B H46G 0.9600 .
C46B H46D 0.9600 .
C46B H46E 0.9600 .

loop_
_geom_torsion_atom_site_label_1
_geom_torsion_atom_site_label_2
_geom_torsion_atom_site_label_3
_geom_torsion_atom_site_label_4
_geom_torsion
_geom_torsion_site_symmetry_1
_geom_torsion_site_symmetry_4
O4 La2 Cl1 La1 -24.55(7) . .
O10 La2 Cl1 La1 130.01(7) 3 .
O11 La2 Cl1 La1 88.35(17) 4_565 .
O8 La2 Cl1 La1 51.91(6) 4_565 .
O9 La2 Cl1 La1 -88.61(7) . .
O12 La2 Cl1 La1 -139.37(8) 2_545 .
O11 La2 Cl1 La1 -165.42(5) 2_545 .
C36 La2 Cl1 La1 -150.89(8) 2_545 .
La2 La2 Cl1 La1 177.549(11) 3 .
O7 La1 Cl1 La2 -39.73(7) 4_565 .
O1 La1 Cl1 La2 -49.06(16) . .
O5 La1 Cl1 La2 115.97(8) 4_566 .
O6 La1 Cl1 La2 -114.84(7) 2_644 .
O2 La1 Cl1 La2 167.02(8) 3_655 .
O3 La1 Cl1 La2 44.23(7) . .
O7 La1 O1 C1 -155.2(4) 4_565 .
O5 La1 O1 C1 46.3(4) 4_566 .
O6 La1 O1 C1 -79.3(4) 2_644 .
O2 La1 O1 C1 -10.0(4) 3_655 .
O3 La1 O1 C1 123.4(4) . .
Cl1 La1 O1 C1 -146.1(3) . .
O7 La1 O3 C13 28.2(4) 4_565 .
O1 La1 O3 C13 108.0(4) . .
O5 La1 O3 C13 -176.3(4) 4_566 .
O6 La1 O3 C13 21.2(5) 2_644 .
O2 La1 O3 C13 -114.3(4) 3_655 .
Cl1 La1 O3 C13 -47.8(4) . .
O10 La2 O4 C13 -113.7(4) 3 .
O11 La2 O4 C13 156.2(4) 4_565 .
O8 La2 O4 C13 -127.5(4) 4_565 .
O9 La2 O4 C13 87.5(4) . .
O12 La2 O4 C13 23.4(4) 2_545 .
O11 La2 O4 C13 70.2(4) 2_545 .
Cl1 La2 O4 C13 -42.0(4) . .
C36 La2 O4 C13 43.0(4) 2_545 .
La2 La2 O4 C13 119.5(4) 3 .
O4 La2 O9 C25 131.6(4) . .
O10 La2 O9 C25 -35.8(4) 3 .
O11 La2 O9 C25 21.5(3) 4_565 .
O8 La2 O9 C25 81.3(4) 4_565 .
O12 La2 O9 C25 -110.1(4) 2_545 .
O11 La2 O9 C25 -60.2(3) 2_545 .
Cl1 La2 O9 C25 -159.6(3) . .
C36 La2 O9 C25 -86.2(4) 2_545 .
La2 La2 O9 C25 -22.8(3) 3 .
La1 O1 C1 O2 -4.5(7) . .
La1 O1 C1 C2 172.5(2) . .
La1 O2 C1 O1 22.5(7) 3_655 .
La1 O2 C1 C2 -154.5(3) 3_655 .
O1 C1 C2 C3 -41.6(5) . .
O2 C1 C2 C3 135.7(4) . .
O1 C1 C2 C7 139.1(3) . .
O2 C1 C2 C7 -43.7(5) . .
C7 C2 C3 C4 1.5(5) . .
C1 C2 C3 C4 -177.9(3) . .
C2 C3 C4 C5 0.9(6) . .
C3 C4 C5 C6 -3.7(5) . .
C3 C4 C5 C12 174.0(3) . .
C4 C5 C6 C11 -173.8(3) . .
C12 C5 C6 C11 8.7(5) . .
C4 C5 C6 C7 4.0(5) . .
C12 C5 C6 C7 -173.6(3) . .
C3 C2 C7 C8 177.8(3) . .
C1 C2 C7 C8 -2.8(5) . .
C3 C2 C7 C6 -1.1(5) . .
C1 C2 C7 C6 178.3(3) . .
C11 C6 C7 C8 -2.7(5) . .
C5 C6 C7 C8 179.4(3) . .
C11 C6 C7 C2 176.2(3) . .
C5 C6 C7 C2 -1.6(5) . .
C2 C7 C8 C9 -176.9(4) . .
C6 C7 C8 C9 2.0(5) . .
C7 C8 C9 C10 0.1(6) . .
C8 C9 C10 C11 -1.4(6) . .
C9 C10 C11 C6 0.5(6) . .
C7 C6 C11 C10 1.5(5) . .
C5 C6 C11 C10 179.3(3) . .
La1 O5 C12 O6 34.7(19) 4_565 .
La1 O5 C12 C5 -142.7(15) 4_565 .
La1 O6 C12 O5 3.8(5) 2_654 .
La1 O6 C12 C5 -178.8(2) 2_654 .
C4 C5 C12 O5 35.8(5) . .
C6 C5 C12 O5 -146.6(3) . .
C4 C5 C12 O6 -141.8(4) . .
C6 C5 C12 O6 35.9(5) . .
La1 O3 C13 O4 3.2(6) . .
La1 O3 C13 C14 -179.2(2) . .
La2 O4 C13 O3 67.9(6) . .
La2 O4 C13 C14 -109.7(4) . .
O3 C13 C14 C15 -33.0(5) . .
O4 C13 C14 C15 144.8(3) . .
O3 C13 C14 C19 149.6(3) . .
O4 C13 C14 C19 -32.6(5) . .
C19 C14 C15 C16 1.4(6) . .
C13 C14 C15 C16 -176.2(3) . .
C14 C15 C16 C17 1.4(6) . .
C15 C16 C17 C18 -2.1(5) . .
C15 C16 C17 C24 179.5(3) . .
C16 C17 C18 C23 -177.8(3) . .
C24 C17 C18 C23 0.5(5) . .
C16 C17 C18 C19 0.1(5) . .
C24 C17 C18 C19 178.4(3) . .
C15 C14 C19 C20 174.8(3) . .
C13 C14 C19 C20 -7.8(5) . .
C15 C14 C19 C18 -3.3(5) . .
C13 C14 C19 C18 174.1(3) . .
C23 C18 C19 C20 2.3(4) . .
C17 C18 C19 C20 -175.6(3) . .
C23 C18 C19 C14 -179.4(3) . .
C17 C18 C19 C14 2.6(4) . .
C14 C19 C20 C21 -179.3(3) . .
C18 C19 C20 C21 -1.1(5) . .
C19 C20 C21 C22 -0.6(6) . .
C20 C21 C22 C23 1.0(6) . .
C21 C22 C23 C18 0.3(5) . .
C17 C18 C23 C22 175.9(3) . .
C19 C18 C23 C22 -1.9(4) . .
La1 O7 C24 O8 9.6(12) 4_566 .
La1 O7 C24 C17 -169.3(8) 4_566 .
La2 O8 C24 O7 -28.1(5) 4_566 .
La2 O8 C24 C17 150.7(2) 4_566 .
C16 C17 C24 O7 32.6(4) . .
C18 C17 C24 O7 -145.8(3) . .
C16 C17 C24 O8 -146.3(3) . .
C18 C17 C24 O8 35.4(5) . .
La2 O9 C25 O10 24.0(6) . .
La2 O9 C25 C26 -158.4(2) . .
La2 O10 C25 O9 3.3(7) 3 .
La2 O10 C25 C26 -174.4(2) 3 .
O9 C25 C26 C27 -50.7(5) . .
O10 C25 C26 C27 127.1(4) . .
O9 C25 C26 C31 135.4(4) . .
O10 C25 C26 C31 -46.7(5) . .
C31 C26 C27 C28 5.4(5) . .
C25 C26 C27 C28 -168.6(3) . .
C26 C27 C28 C29 0.8(6) . .
C27 C28 C29 C30 -7.3(5) . .
C27 C28 C29 C36 167.8(3) . .
C28 C29 C30 C35 -170.7(3) . .
C36 C29 C30 C35 14.3(5) . .
C28 C29 C30 C31 7.4(5) . .
C36 C29 C30 C31 -167.5(3) . .
C35 C30 C31 C32 -0.2(5) . .
C29 C30 C31 C32 -178.5(3) . .
C35 C30 C31 C26 176.9(3) . .
C29 C30 C31 C26 -1.3(5) . .
C27 C26 C31 C32 172.1(3) . .
C25 C26 C31 C32 -14.1(5) . .
C27 C26 C31 C30 -5.0(5) . .
C25 C26 C31 C30 168.9(3) . .
C30 C31 C32 C33 1.6(5) . .
C26 C31 C32 C33 -175.5(4) . .
C31 C32 C33 C34 -0.8(6) . .
C32 C33 C34 C35 -1.3(7) . .
C33 C34 C35 C30 2.7(7) . .
C31 C30 C35 C34 -1.9(5) . .
C29 C30 C35 C34 176.3(4) . .
La2 O12 C36 O11 7.7(4) 2 .
La2 O12 C36 C29 -175.2(3) 2 .
La2 O11 C36 O12 -124.7(5) 4_566 .
La2 O11 C36 O12 -6.5(4) 2 .
La2 O11 C36 C29 58.2(8) 4_566 .
La2 O11 C36 C29 176.4(3) 2 .
La2 O11 C36 La2 -118.3(6) 4_566 2
C28 C29 C36 O12 -135.8(4) . .
C30 C29 C36 O12 39.2(5) . .
C28 C29 C36 O11 41.4(5) . .
C30 C29 C36 O11 -143.6(3) . .
C28 C29 C36 La2 -157.9(12) . 2
C30 C29 C36 La2 17.1(15) . 2
C39A N1A C37A C38A -0.3(12) . .
C40A N1A C37A C38A 176.4(6) . .
C39A N2A C38A C37A -0.4(12) . .
C41A N2A C38A C37A 178.3(9) . .
N1A C37A C38A N2A 0.4(8) . .
C37A N1A C39A N2A 0.1(16) . .
C40A N1A C39A N2A -176.4(8) . .
C38A N2A C39A N1A 0.2(16) . .
C41A N2A C39A N1A -178.6(10) . .
C38A N2A C41A C42A -16.9(15) . .
C39A N2A C41A C42A 161.7(12) . .
N2A C41A C42A C43A -71.2(11) . .
C44A C43A C42A C41A -167.9(8) . .
C42A C43A C44A C45A -89.5(14) . .
C43A C44A C45A C46A -114.0(15) . .
C39B N1B C37B C38B -7(2) . .
C40B N1B C37B C38B 174.1(15) . .
C39B N2B C38B C37B -10(3) . .
C41B N2B C38B C37B 176(2) . .
N1B C37B C38B N2B 11(2) . .
C38B N2B C41B C42B -119(3) . .
C39B N2B C41B C42B 68(3) . .
N2B C41B C42B C43B 133.2(17) . .
C37B N1B C39B N2B 1(3) . .
C40B N1B C39B N2B 180(2) . .
C38B N2B C39B N1B 7(4) . .
C41B N2B C39B N1B -178(2) . .
C45B C44B C43B C42B -93(3) . .
C41B C42B C43B C44B -83(2) . .
C43B C44B C45B C46B -106(3) . .
